data_4518605
loop_
_publ_author_name
'Febriansyah, Benny'
'Lekina, Yulia'
'Kaur, Jagjit'
'Hooper, Thomas J. N.'
'Harikesh, Padinhare Cholakkal'
'Salim, Teddy'
'Lim, Ming Hui'
'Koh, Teck Ming'
'Chakraborty, Sudip'
'Shen, Ze Xiang'
'Mathews, Nripan'
'England, Jason'

_publ_section_title
;
 Formation of Corrugated n = 1 2D Tin Iodide Perovskites and Their Use as
 Lead-Free Solar Absorbers
;
_journal_name_full 'ACS Nano'
_journal_paper_doi 10.1021/acsnano.0c08204
_journal_year 2021
_chemical_formula_sum 'C5 H11 I4 N3 Sn'
_chemical_formula_weight 739.46
_space_group_crystal_system monoclinic
_space_group_IT_number 14
_space_group_name_Hall '-P 2ybc'
_space_group_name_H-M_alt 'P 1 21/c 1'
_atom_sites_solution_hydrogens geom
_atom_sites_solution_primary dual
_cell_angle_alpha 90
_cell_angle_beta 96.2023(16)
_cell_angle_gamma 90
_cell_formula_units_Z 8
_cell_length_a 12.4594(4)
_cell_length_b 19.6278(7)
_cell_length_c 12.4690(6)
_cell_measurement_reflns_used 3954
_cell_measurement_temperature 100.(2)
_cell_measurement_theta_max 28.9189
_cell_measurement_theta_min 2.6479
_cell_volume 3031.5(2)
_computing_cell_refinement 'SAINT V8.38A (Bruker AXS Inc., 2017)'
_computing_data_collection 'APEX3 (Bruker AXS Inc., 2018)'
_computing_data_reduction 'SAINT V8.38A (Bruker AXS Inc., 2017)'
_computing_molecular_graphics 'XP (Bruker AXS Inc., 2018)'
_computing_publication_material 'APEX3 (Bruker AXS Inc., 2018)'
_computing_structure_refinement 'SHELXL-2017/1 (Sheldrick, 2017)'
_computing_structure_solution 'XT, VERSION 2014/5'
_diffrn_ambient_temperature 100.(2)
_diffrn_detector_area_resol_mean 7.4074
_diffrn_measured_fraction_theta_full 0.995
_diffrn_measured_fraction_theta_max 0.995
_diffrn_measurement_device_type 'Photon II CPADs detector'
_diffrn_measurement_method 'phi and omega scans'
_diffrn_radiation_monochromator 'Multilayer Mirror'
_diffrn_radiation_type MoK\a
_diffrn_radiation_wavelength 0.71073
_diffrn_reflns_av_R_equivalents 0.0734
_diffrn_reflns_av_unetI/netI 0.0785
_diffrn_reflns_limit_h_max 15
_diffrn_reflns_limit_h_min -17
_diffrn_reflns_limit_k_max 26
_diffrn_reflns_limit_k_min -24
_diffrn_reflns_limit_l_max 16
_diffrn_reflns_limit_l_min -17
_diffrn_reflns_number 26259
_diffrn_reflns_theta_full 29.16
_diffrn_reflns_theta_max 29.16
_diffrn_reflns_theta_min 2.43
_diffrn_source 'Incoatec microfocus source'
_diffrn_source_type 'Bruker D8 Quest'
_exptl_absorpt_coefficient_mu 9.805
_exptl_absorpt_correction_T_max 0.83
_exptl_absorpt_correction_T_min 0.25
_exptl_absorpt_correction_type multi-scan
_exptl_absorpt_process_details
;
SADABS-2016/2 - Bruker AXS area detector scaling and absorption correction
;
_exptl_crystal_colour black
_exptl_crystal_density_diffrn 3.240
_exptl_crystal_density_method 'not measured'
_exptl_crystal_description plate
_exptl_crystal_F_000 2592
_exptl_crystal_size_max 0.060
_exptl_crystal_size_mid 0.040
_exptl_crystal_size_min 0.020
_refine_diff_density_max 1.231
_refine_diff_density_min -1.047
_refine_ls_extinction_method none
_refine_ls_goodness_of_fit_ref 1.015
_refine_ls_hydrogen_treatment constr
_refine_ls_matrix_type full
_refine_ls_number_parameters 314
_refine_ls_number_reflns 8119
_refine_ls_number_restraints 371
_refine_ls_restrained_S_all 0.993
_refine_ls_R_factor_all 0.0817
_refine_ls_R_factor_gt 0.0476
_refine_ls_shift/su_max 0.001
_refine_ls_shift/su_mean 0.000
_refine_ls_structure_factor_coef Fsqd
_refine_ls_weighting_details 'w=1/[\s^2^(Fo^2^)+(0.0167P)^2^] where P=(Fo^2^+2Fc^2^)/3'
_refine_ls_weighting_scheme calc
_refine_ls_wR_factor_gt 0.0739
_refine_ls_wR_factor_ref 0.0867
_reflns_number_gt 5618
_reflns_number_total 8119
_reflns_threshold_expression 'I > 2\s(I)'
_cod_data_source_file nn0c08204_si_008.cif
_cod_data_source_block ImEA[SnI4]
_cod_depositor_comments
;
The following automatic conversions were performed:

data item '_exptl_absorpt_correction_type' value 'Multi-Scan' was
changed to 'multi-scan' in accordance with the
/home/data/users/saulius/crontab/automatic-downloads/rss-feeds/ACS/lib/dictionaries/cif_core.dic
dictionary named 'cif_core.dic' version 2.4.2 last updated on
2011-04-26.

Automatic conversion script
Id: cif_fix_values 7556 2019-12-06 15:28:31Z antanas 
;
_cod_database_code 4518605

loop_
_space_group_symop_operation_xyz
'x, y, z'
'-x, y+1/2, -z+1/2'
'-x, -y, -z'
'x, -y-1/2, z-1/2'

loop_
_atom_site_type_symbol
_atom_site_label
_atom_site_fract_x
_atom_site_fract_y
_atom_site_fract_z
_atom_site_U_iso_or_equiv
_atom_site_adp_type
_atom_site_calc_flag
_atom_site_refinement_flags_adp
_atom_site_refinement_flags_occupancy
_atom_site_refinement_flags_posn
_atom_site_occupancy
_atom_site_disorder_assembly
_atom_site_disorder_group
C C1 0.1908(8) 0.2846(5) 0.7188(8) 0.031(2) Uani d . . . 1.0 . .
H H1 0.178458 0.317437 0.662863 0.038 Uiso calc U . R 1.0 . .
C C2 0.1712(9) 0.2194(5) 0.8601(9) 0.041(3) Uani d . . . 1.0 . .
H H2 0.142015 0.199507 0.920115 0.049 Uiso calc U . R 1.0 . .
C C3 0.2651(8) 0.2028(5) 0.8230(8) 0.034(2) Uani d . . . 1.0 . .
H H3 0.314872 0.168969 0.851137 0.04 Uiso calc U . R 1.0 . .
C C4 0.3647(8) 0.2408(5) 0.6689(9) 0.034(2) Uani d . . . 1.0 . .
H H4A 0.351458 0.273625 0.608617 0.041 Uiso calc U . R 1.0 . .
H H4B 0.36664 0.194561 0.637431 0.041 Uiso calc U . R 1.0 . .
C C5 0.4734(8) 0.2561(4) 0.7308(8) 0.032(2) Uani d . . . 1.0 . .
H H5A 0.481061 0.229345 0.798518 0.038 Uiso calc U . R 1.0 . .
H H5B 0.531325 0.241621 0.687274 0.038 Uiso calc U . R 1.0 . .
C C6 1.1002(11) 0.4783(8) 0.2869(13) 0.032(2) Uani d U P D 0.86(3) A 1
H H6 1.111887 0.453855 0.352896 0.039 Uiso calc U P R 0.86(3) A 1
C C7 1.1299(13) 0.5301(8) 0.1362(12) 0.035(2) Uani d U P D 0.86(3) A 1
H H7 1.166105 0.548887 0.079766 0.042 Uiso calc U P R 0.86(3) A 1
C C8 1.0243(11) 0.5318(7) 0.1457(11) 0.030(2) Uani d U P D 0.86(3) A 1
H H8 0.970305 0.551107 0.095162 0.035 Uiso calc U P R 0.86(3) A 1
C C9 0.9040(9) 0.4947(7) 0.2860(11) 0.026(2) Uani d U P D 0.86(3) A 1
H H9A 0.85913 0.535438 0.267243 0.032 Uiso calc U P R 0.86(3) A 1
H H9B 0.91644 0.4912 0.365547 0.032 Uiso calc U P R 0.86(3) A 1
C C10 0.8463(10) 0.4311(7) 0.2395(15) 0.027(3) Uani d U P D 0.86(3) A 1
H H10A 0.893616 0.390737 0.252952 0.032 Uiso calc U P R 0.86(3) A 1
H H10B 0.828333 0.436117 0.16059 0.032 Uiso calc U P R 0.86(3) A 1
N N4 1.1745(8) 0.4957(6) 0.2246(11) 0.034(2) Uani d U P D 0.86(3) A 1
H H4 1.243737 0.486437 0.238356 0.041 Uiso calc U P R 0.86(3) A 1
N N5 1.0069(9) 0.5007(9) 0.2411(13) 0.0279(15) Uani d U P D 0.86(3) A 1
N N6 0.7431(9) 0.4218(7) 0.2941(12) 0.031(3) Uani d U P D 0.86(3) A 1
H H6A 0.69683 0.456674 0.274972 0.046 Uiso calc U P R 0.86(3) A 1
H H6B 0.759712 0.421641 0.366967 0.046 Uiso calc U P R 0.86(3) A 1
H H6C 0.711337 0.381557 0.272791 0.046 Uiso calc U P R 0.86(3) A 1
C C6A 1.005(5) 0.543(4) 0.153(6) 0.031(3) Uani d U P D 0.14(3) A 2
H H6A1 0.943391 0.566305 0.121385 0.037 Uiso calc U P R 0.14(3) A 2
C C7A 1.175(4) 0.514(5) 0.197(6) 0.032(3) Uani d U P D 0.14(3) A 2
H H7A 1.25118 0.51185 0.197183 0.039 Uiso calc U P R 0.14(3) A 2
C C8A 1.116(4) 0.488(5) 0.270(7) 0.031(3) Uani d U P D 0.14(3) A 2
H H8A 1.142632 0.464479 0.33385 0.038 Uiso calc U P R 0.14(3) A 2
C C9A 0.917(5) 0.487(4) 0.297(6) 0.027(3) Uani d U P D 0.14(3) A 2
H H9A1 0.867099 0.525974 0.291441 0.033 Uiso calc U P R 0.14(3) A 2
H H9A2 0.94339 0.479905 0.374289 0.033 Uiso calc U P R 0.14(3) A 2
C C10A 0.860(5) 0.423(4) 0.252(10) 0.027(3) Uani d U P D 0.14(3) A 2
H H10C 0.889662 0.382262 0.290906 0.032 Uiso calc U P R 0.14(3) A 2
H H10D 0.869685 0.417833 0.174479 0.032 Uiso calc U P R 0.14(3) A 2
N N4A 1.103(5) 0.545(4) 0.123(5) 0.032(3) Uani d U P D 0.14(3) A 2
H H4A1 1.119607 0.564539 0.063256 0.039 Uiso calc U P R 0.14(3) A 2
N N5A 1.009(4) 0.501(5) 0.236(6) 0.029(2) Uani d U P D 0.14(3) A 2
N N6A 0.739(4) 0.430(5) 0.265(7) 0.027(6) Uani d U P D 0.14(3) A 2
H H6D 0.719731 0.39701 0.309864 0.041 Uiso calc U P R 0.14(3) A 2
H H6F 0.700122 0.426153 0.199491 0.041 Uiso calc U P R 0.14(3) A 2
H H6E 0.727168 0.471795 0.293622 0.041 Uiso calc U P R 0.14(3) A 2
I I1 0.28622(5) 0.42862(3) 0.54175(5) 0.02790(14) Uani d . . . 1.0 . .
I I2 0.60073(5) 0.35314(3) 0.50460(5) 0.03219(15) Uani d . . . 1.0 . .
I I3 0.45706(5) 0.47707(3) 0.24539(5) 0.03089(14) Uani d . . . 1.0 . .
I I4 0.63582(5) 0.36625(3) 0.01933(5) 0.02994(14) Uani d . . . 1.0 . .
I I5 0.70038(5) 0.58946(3) 0.08034(5) 0.03129(15) Uani d . . . 1.0 . .
I I6 0.80782(6) 0.23485(3) 0.28195(5) 0.03332(15) Uani d . . . 1.0 . .
I I7 0.95972(5) 0.12159(3) 0.03210(5) 0.02991(14) Uani d . . . 1.0 . .
I I8 1.02296(5) 0.33330(3) 0.06309(5) 0.02959(14) Uani d . . . 1.0 . .
N N1 0.1251(7) 0.2707(4) 0.7946(7) 0.037(2) Uani d . . . 1.0 . .
H H1A 0.063097 0.2909 0.801377 0.044 Uiso calc U . R 1.0 . .
N N2 0.2749(6) 0.2446(4) 0.7363(6) 0.0288(17) Uani d . . . 1.0 . .
N N3 0.4868(7) 0.3293(4) 0.7570(6) 0.0328(19) Uani d . . . 1.0 . .
H H3A 0.493932 0.35314 0.695606 0.049 Uiso calc U . R 1.0 . .
H H3B 0.546763 0.335216 0.804522 0.049 Uiso calc U . R 1.0 . .
H H3C 0.427791 0.344496 0.78696 0.049 Uiso calc U . R 1.0 . .
Sn Sn1 0.82785(5) 0.24691(3) 0.03535(5) 0.02537(14) Uani d . . . 1.0 . .
Sn Sn2 0.5 0.5 0 0.02478(19) Uani d . P S 1.0 . .
Sn Sn3 0.5 0.5 0.5 0.02491(19) Uani d . P S 1.0 . .

loop_
_atom_site_aniso_label
_atom_site_aniso_U_11
_atom_site_aniso_U_22
_atom_site_aniso_U_33
_atom_site_aniso_U_12
_atom_site_aniso_U_13
_atom_site_aniso_U_23
C1 0.029(5) 0.040(5) 0.026(5) -0.001(4) 0.004(4) -0.007(4)
C2 0.042(6) 0.040(6) 0.041(7) -0.013(5) 0.002(5) 0.008(5)
C3 0.043(6) 0.027(5) 0.030(6) -0.003(4) 0.000(5) 0.002(4)
C4 0.034(5) 0.027(5) 0.044(6) -0.002(4) 0.010(5) -0.003(4)
C5 0.033(5) 0.032(5) 0.030(6) -0.001(4) 0.007(4) 0.010(4)
C6 0.033(4) 0.029(4) 0.035(4) 0.000(4) 0.004(4) 0.001(3)
C7 0.031(4) 0.036(5) 0.040(4) -0.001(4) 0.012(4) 0.002(4)
C8 0.029(4) 0.029(4) 0.032(4) 0.000(3) 0.009(3) 0.002(3)
C9 0.027(4) 0.029(4) 0.022(4) 0.001(3) -0.001(3) -0.001(3)
C10 0.029(4) 0.029(5) 0.023(5) -0.002(4) 0.007(4) -0.008(4)
N4 0.031(4) 0.031(5) 0.040(5) 0.001(3) 0.007(3) 0.003(4)
N5 0.028(3) 0.027(3) 0.029(3) -0.002(3) 0.006(3) -0.001(3)
N6 0.036(5) 0.033(5) 0.024(7) -0.009(4) 0.007(4) -0.004(5)
C6A 0.030(5) 0.030(5) 0.033(5) -0.001(5) 0.008(5) 0.002(5)
C7A 0.030(4) 0.031(5) 0.036(5) 0.000(5) 0.008(4) 0.003(5)
C8A 0.031(4) 0.030(5) 0.034(5) 0.000(4) 0.007(4) 0.001(4)
C9A 0.029(5) 0.028(5) 0.025(5) -0.002(5) 0.004(5) -0.003(5)
C10A 0.029(6) 0.029(6) 0.023(6) -0.001(5) 0.004(6) -0.005(6)
N4A 0.031(5) 0.031(6) 0.036(5) 0.000(5) 0.008(5) 0.003(5)
N5A 0.029(4) 0.028(4) 0.030(4) -0.001(4) 0.005(4) 0.000(4)
N6A 0.028(9) 0.033(11) 0.022(13) -0.006(9) 0.006(10) -0.004(12)
I1 0.0265(3) 0.0296(3) 0.0280(3) -0.0024(2) 0.0051(3) -0.0019(2)
I2 0.0338(3) 0.0315(3) 0.0322(4) 0.0065(3) 0.0081(3) 0.0048(3)
I3 0.0269(3) 0.0415(4) 0.0243(3) 0.0008(3) 0.0032(2) 0.0007(3)
I4 0.0306(3) 0.0286(3) 0.0298(3) 0.0046(3) -0.0003(3) -0.0026(2)
I5 0.0268(3) 0.0323(3) 0.0343(4) -0.0020(3) 0.0012(3) -0.0035(3)
I6 0.0426(4) 0.0341(3) 0.0236(3) -0.0029(3) 0.0049(3) 0.0003(3)
I7 0.0308(3) 0.0273(3) 0.0314(4) 0.0040(3) 0.0024(3) -0.0001(3)
I8 0.0306(3) 0.0275(3) 0.0309(4) -0.0019(3) 0.0046(3) 0.0012(2)
N1 0.034(5) 0.039(5) 0.039(5) 0.002(4) 0.010(4) -0.008(4)
N2 0.026(4) 0.032(4) 0.028(4) -0.003(3) 0.002(3) -0.002(3)
N3 0.038(5) 0.039(4) 0.021(4) -0.006(4) 0.000(4) 0.005(3)
Sn1 0.0270(3) 0.0257(3) 0.0236(3) 0.0018(3) 0.0033(3) 0.0001(2)
Sn2 0.0255(4) 0.0263(4) 0.0223(5) 0.0011(4) 0.0019(4) -0.0006(3)
Sn3 0.0257(4) 0.0267(4) 0.0226(5) 0.0008(4) 0.0035(4) 0.0007(3)

loop_
_atom_type_symbol
_atom_type_description
_atom_type_scat_dispersion_real
_atom_type_scat_dispersion_imag
_atom_type_scat_source
C C 0.0033 0.0016 'International Tables Vol C Tables 4.2.6.8 and 6.1.1.4'
H H 0.0000 0.0000 'International Tables Vol C Tables 4.2.6.8 and 6.1.1.4'
I I -0.4742 1.8119 'International Tables Vol C Tables 4.2.6.8 and 6.1.1.4'
N N 0.0061 0.0033 'International Tables Vol C Tables 4.2.6.8 and 6.1.1.4'
Sn Sn -0.6537 1.4246 'International Tables Vol C Tables 4.2.6.8 and 6.1.1.4'

loop_
_geom_angle_atom_site_label_1
_geom_angle_atom_site_label_2
_geom_angle_atom_site_label_3
_geom_angle_site_symmetry_1
_geom_angle_site_symmetry_3
_geom_angle
_geom_angle_publ_flag
N2 C1 N1 . . 107.4(9) ?
N2 C1 H1 . . 126.3 ?
N1 C1 H1 . . 126.3 ?
C3 C2 N1 . . 107.1(10) ?
C3 C2 H2 . . 126.5 ?
N1 C2 H2 . . 126.5 ?
C2 C3 N2 . . 106.4(9) ?
C2 C3 H3 . . 126.8 ?
N2 C3 H3 . . 126.8 ?
N2 C4 C5 . . 113.1(9) ?
N2 C4 H4A . . 109.0 ?
C5 C4 H4A . . 109.0 ?
N2 C4 H4B . . 109.0 ?
C5 C4 H4B . . 109.0 ?
H4A C4 H4B . . 107.8 ?
N3 C5 C4 . . 112.2(8) ?
N3 C5 H5A . . 109.2 ?
C4 C5 H5A . . 109.2 ?
N3 C5 H5B . . 109.2 ?
C4 C5 H5B . . 109.2 ?
H5A C5 H5B . . 107.9 ?
N5 C6 N4 . . 107.6(11) ?
N5 C6 H6 . . 126.2 ?
N4 C6 H6 . . 126.2 ?
C8 C7 N4 . . 105.1(11) ?
C8 C7 H7 . . 127.4 ?
N4 C7 H7 . . 127.4 ?
C7 C8 N5 . . 108.4(11) ?
C7 C8 H8 . . 125.8 ?
N5 C8 H8 . . 125.8 ?
N5 C9 C10 . . 108.6(8) ?
N5 C9 H9A . . 110.0 ?
C10 C9 H9A . . 110.0 ?
N5 C9 H9B . . 110.0 ?
C10 C9 H9B . . 110.0 ?
H9A C9 H9B . . 108.3 ?
C9 C10 N6 . . 108.2(8) ?
C9 C10 H10A . . 110.1 ?
N6 C10 H10A . . 110.1 ?
C9 C10 H10B . . 110.1 ?
N6 C10 H10B . . 110.1 ?
H10A C10 H10B . . 108.4 ?
C6 N4 C7 . . 110.8(11) ?
C6 N4 H4 . . 124.6 ?
C7 N4 H4 . . 124.6 ?
C6 N5 C8 . . 108.1(9) ?
C6 N5 C9 . . 125.4(11) ?
C8 N5 C9 . . 126.5(11) ?
C10 N6 H6A . . 109.5 ?
C10 N6 H6B . . 109.5 ?
H6A N6 H6B . . 109.5 ?
C10 N6 H6C . . 109.5 ?
H6A N6 H6C . . 109.5 ?
H6B N6 H6C . . 109.5 ?
N5A C6A N4A . . 107.3(15) ?
N5A C6A H6A1 . . 126.3 ?
N4A C6A H6A1 . . 126.3 ?
C8A C7A N4A . . 105.2(15) ?
C8A C7A H7A . . 127.4 ?
N4A C7A H7A . . 127.4 ?
C7A C8A N5A . . 108.2(15) ?
C7A C8A H8A . . 125.9 ?
N5A C8A H8A . . 125.9 ?
N5A C9A C10A . . 108.9(15) ?
N5A C9A H9A1 . . 109.9 ?
C10A C9A H9A1 . . 109.9 ?
N5A C9A H9A2 . . 109.9 ?
C10A C9A H9A2 . . 109.9 ?
H9A1 C9A H9A2 . . 108.3 ?
C9A C10A N6A . . 108.2(15) ?
C9A C10A H10C . . 110.0 ?
N6A C10A H10C . . 110.0 ?
C9A C10A H10D . . 110.0 ?
N6A C10A H10D . . 110.0 ?
H10C C10A H10D . . 108.4 ?
C6A N4A C7A . . 110.5(16) ?
C6A N4A H4A1 . . 124.8 ?
C7A N4A H4A1 . . 124.8 ?
C6A N5A C8A . . 107.6(15) ?
C6A N5A C9A . . 124.(2) ?
C8A N5A C9A . . 126.(2) ?
C10A N6A H6D . . 109.5 ?
C10A N6A H6F . . 109.5 ?
H6D N6A H6F . . 109.5 ?
C10A N6A H6E . . 109.5 ?
H6D N6A H6E . . 109.5 ?
H6F N6A H6E . . 109.5 ?
Sn3 I3 Sn2 . . 154.80(2) ?
Sn1 I6 Sn1 . 4_566 165.85(3) ?
C1 N1 C2 . . 108.5(9) ?
C1 N1 H1A . . 125.7 ?
C2 N1 H1A . . 125.7 ?
C1 N2 C3 . . 110.6(8) ?
C1 N2 C4 . . 125.5(9) ?
C3 N2 C4 . . 123.8(8) ?
C5 N3 H3A . . 109.5 ?
C5 N3 H3B . . 109.5 ?
H3A N3 H3B . . 109.5 ?
C5 N3 H3C . . 109.5 ?
H3A N3 H3C . . 109.5 ?
H3B N3 H3C . . 109.5 ?
I8 Sn1 I7 . . 91.59(2) ?
I8 Sn1 I6 . . 94.62(2) ?
I7 Sn1 I6 . . 93.10(2) ?
I8 Sn1 I6 . 4_565 91.55(2) ?
I7 Sn1 I6 . 4_565 93.69(2) ?
I6 Sn1 I6 . 4_565 170.69(3) ?
I4 Sn2 I4 3_665 . 180.0 ?
I4 Sn2 I5 3_665 3_665 92.302(16) ?
I4 Sn2 I5 . 3_665 87.697(16) ?
I4 Sn2 I5 3_665 . 87.698(16) ?
I4 Sn2 I5 . . 92.303(16) ?
I5 Sn2 I5 3_665 . 179.999(18) ?
I4 Sn2 I3 3_665 3_665 87.304(17) ?
I4 Sn2 I3 . 3_665 92.696(17) ?
I5 Sn2 I3 3_665 3_665 89.016(17) ?
I5 Sn2 I3 . 3_665 90.984(17) ?
I4 Sn2 I3 3_665 . 92.695(17) ?
I4 Sn2 I3 . . 87.304(17) ?
I5 Sn2 I3 3_665 . 90.983(17) ?
I5 Sn2 I3 . . 89.016(17) ?
I3 Sn2 I3 3_665 . 180.0 ?
I1 Sn3 I1 3_666 . 180.0 ?
I1 Sn3 I2 3_666 . 93.950(16) ?
I1 Sn3 I2 . . 86.049(16) ?
I1 Sn3 I2 3_666 3_666 86.050(16) ?
I1 Sn3 I2 . 3_666 93.951(16) ?
I2 Sn3 I2 . 3_666 180.0 ?
I1 Sn3 I3 3_666 . 87.221(16) ?
I1 Sn3 I3 . . 92.778(16) ?
I2 Sn3 I3 . . 84.983(16) ?
I2 Sn3 I3 3_666 . 95.018(16) ?
I1 Sn3 I3 3_666 3_666 92.780(16) ?
I1 Sn3 I3 . 3_666 87.221(16) ?
I2 Sn3 I3 . 3_666 95.018(16) ?
I2 Sn3 I3 3_666 3_666 84.982(16) ?
I3 Sn3 I3 . 3_666 180.0 ?

loop_
_geom_bond_atom_site_label_1
_geom_bond_atom_site_label_2
_geom_bond_site_symmetry_2
_geom_bond_distance
_geom_bond_publ_flag
C1 N2 . 1.309(12) ?
C1 N1 . 1.343(12) ?
C1 H1 . 0.95 ?
C2 C3 . 1.344(14) ?
C2 N1 . 1.383(13) ?
C2 H2 . 0.95 ?
C3 N2 . 1.373(12) ?
C3 H3 . 0.95 ?
C4 N2 . 1.472(12) ?
C4 C5 . 1.514(13) ?
C4 H4A . 0.99 ?
C4 H4B . 0.99 ?
C5 N3 . 1.479(11) ?
C5 H5A . 0.99 ?
C5 H5B . 0.99 ?
C6 N5 . 1.314(15) ?
C6 N4 . 1.317(15) ?
C6 H6 . 0.95 ?
C7 C8 . 1.334(16) ?
C7 N4 . 1.359(15) ?
C7 H7 . 0.95 ?
C8 N5 . 1.374(15) ?
C8 H8 . 0.95 ?
C9 N5 . 1.458(12) ?
C9 C10 . 1.523(12) ?
C9 H9A . 0.99 ?
C9 H9B . 0.99 ?
C10 N6 . 1.530(14) ?
C10 H10A . 0.99 ?
C10 H10B . 0.99 ?
N4 H4 . 0.88 ?
N6 H6A . 0.91 ?
N6 H6B . 0.91 ?
N6 H6C . 0.91 ?
C6A N5A . 1.317(18) ?
C6A N4A . 1.317(18) ?
C6A H6A1 . 0.95 ?
C7A C8A . 1.334(19) ?
C7A N4A . 1.360(17) ?
C7A H7A . 0.95 ?
C8A N5A . 1.377(18) ?
C8A H8A . 0.95 ?
C9A N5A . 1.459(14) ?
C9A C10A . 1.522(15) ?
C9A H9A1 . 0.99 ?
C9A H9A2 . 0.99 ?
C10A N6A . 1.530(16) ?
C10A H10C . 0.99 ?
C10A H10D . 0.99 ?
N4A H4A1 . 0.88 ?
N6A H6D . 0.91 ?
N6A H6F . 0.91 ?
N6A H6E . 0.91 ?
I1 Sn3 . 3.1030(6) ?
I2 Sn3 . 3.1420(6) ?
I3 Sn3 . 3.1939(7) ?
I3 Sn2 . 3.1945(7) ?
I4 Sn2 . 3.1186(6) ?
I5 Sn2 . 3.1272(6) ?
I6 Sn1 . 3.1207(9) ?
I6 Sn1 4_566 3.1628(9) ?
I7 Sn1 . 2.9607(8) ?
I8 Sn1 . 2.9534(9) ?
N1 H1A . 0.88 ?
N3 H3A . 0.91 ?
N3 H3B . 0.91 ?
N3 H3C . 0.91 ?
